data_4024921
loop_
_publ_author_name
'Benoit Gourdet'
'Mairi E. Rudkin'
'Ciorsdaidh A. Watts'
'Hon Wai Lam'

_publ_section_title
;
Preparation of Multisubstituted Enamides via Rhodium-Catalyzed
Carbozincation and Hydrozincation of Ynamides
;
_journal_name_full 'Journal of Organic Chemistry'
_journal_page_first 7849
_journal_page_last 7858
_journal_paper_doi 10.1021/jo901658v
_journal_volume 74
_journal_year 2009
_chemical_formula_moiety 'C18 H18 N2 O4'
_chemical_formula_sum 'C18 H18 N2 O4'
_chemical_formula_weight 326.35
_space_group_IT_number 14
_symmetry_cell_setting monoclinic
_symmetry_space_group_name_Hall '-P 2yn'
_symmetry_space_group_name_H-M 'P 1 21/n 1'
_atom_sites_solution_hydrogens geom
_atom_sites_solution_primary direct
_audit_creation_date 08-10-16
_audit_creation_method CRYSTALS_ver_12.86
_cell_angle_alpha 90
_cell_angle_beta 99.063(4)
_cell_angle_gamma 90
_cell_formula_units_Z 8
_cell_length_a 11.5859(8)
_cell_length_b 8.2975(5)
_cell_length_c 33.119(2)
_cell_measurement_reflns_used 7251
_cell_measurement_temperature 150
_cell_measurement_theta_max 53
_cell_measurement_theta_min 5
_cell_volume 3144.1(3)
_computing_cell_refinement 'SAINT (Siemens ,1995)'
_computing_data_collection 'SMART (Siemens, 1993)'
_computing_data_reduction 'SAINT (Siemens ,1995)'
_computing_molecular_graphics 'CAMERON (Watkin et al., 1996)'
_computing_publication_material 'CRYSTALS (Betteridge et al., 2003)'
_computing_structure_refinement 'CRYSTALS (Betteridge et al., 2003)'
_computing_structure_solution 'SIR92 (Altomare et al., 1994)'
_diffrn_ambient_temperature 150
_diffrn_measured_fraction_theta_full 0.999
_diffrn_measured_fraction_theta_max 0.994
_diffrn_measurement_device 'Bruker SMART'
_diffrn_measurement_device_type Area
_diffrn_measurement_method \w
_diffrn_radiation_monochromator graphite
_diffrn_radiation_type 'Mo K\a'
_diffrn_radiation_wavelength 0.71073
_diffrn_reflns_av_R_equivalents 0.053
_diffrn_reflns_limit_h_max 14
_diffrn_reflns_limit_h_min -14
_diffrn_reflns_limit_k_max 10
_diffrn_reflns_limit_k_min -10
_diffrn_reflns_limit_l_max 41
_diffrn_reflns_limit_l_min -41
_diffrn_reflns_number 42405
_diffrn_reflns_theta_full 25.900
_diffrn_reflns_theta_max 26.429
_diffrn_reflns_theta_min 1.976
_diffrn_standards_number 0
_exptl_absorpt_coefficient_mu 0.099
_exptl_absorpt_correction_T_max 0.98
_exptl_absorpt_correction_T_min 0.80
_exptl_absorpt_correction_type multi-scan
_exptl_absorpt_process_details 'SADABS (Siemens, 1996)'
_exptl_crystal_colour colourless
_exptl_crystal_density_diffrn 1.379
_exptl_crystal_density_method 'not measured'
_exptl_crystal_description block
_exptl_crystal_F_000 1376
_exptl_crystal_size_max 0.43
_exptl_crystal_size_mid 0.37
_exptl_crystal_size_min 0.16
_refine_diff_density_max 0.41
_refine_diff_density_min -0.40
_refine_ls_extinction_method None
_refine_ls_goodness_of_fit_ref 1.1176
_refine_ls_hydrogen_treatment constr
_refine_ls_matrix_type full
_refine_ls_number_parameters 433
_refine_ls_number_reflns 6433
_refine_ls_number_restraints 0
_refine_ls_R_factor_all 0.0859
_refine_ls_R_factor_gt 0.0799
_refine_ls_shift/su_max 0.000203
_refine_ls_structure_factor_coef Fsqd
_refine_ls_weighting_details
;
 Method= Modified Sheldrick 
 w=1/[\s^2^(F^2^) + ( 0.05P)^2^ + 3.78P] 
 ,where P=(max(Fo^2^,0) + 2Fc^2^)/3 
;
_refine_ls_weighting_scheme calc
_refine_ls_wR_factor_all 0.1569
_refine_ls_wR_factor_gt 0.1516
_refine_ls_wR_factor_ref 0.1569
_reflns_limit_h_max 14
_reflns_limit_h_min -14
_reflns_limit_k_max 10
_reflns_limit_k_min 0
_reflns_limit_l_max 41
_reflns_limit_l_min 0
_reflns_number_gt 5948
_reflns_number_total 6436
_reflns_threshold_expression I>2.0\s(I)
_oxford_diffrn_Wilson_B_factor 1.96
_oxford_diffrn_Wilson_scale 133.08
_oxford_refine_ls_r_factor_ref 0.0859
_oxford_refine_ls_scale 0.09232(3)
_oxford_reflns_number_all 6433
_oxford_reflns_threshold_expression_ref I>-10.0\s(I)
_oxford_structure_analysis_title 'HL8003 in P2(1)/n'
_cod_data_source_file jo901658v_si_001.cif
_cod_data_source_block HL8003
_cod_depositor_comments
;
The following automatic conversions were performed:
'_symmetry_cell_setting' value 'Monoclinic' changed to 'monoclinic'
according to '/home/saulius/struct/CIF-dictionaries/cif_core.dic'
dictionary named 'cif_core.dic' version 2.4.1 from 2010-06-29.

Automatic conversion script
Id: cif_fix_enum 1527 2010-12-29 10:47:43Z saulius 
;
_cod_original_sg_symbol_H-M 'P 1 21/n 1 '
_cod_database_code 4024921

loop_
_symmetry_equiv_pos_as_xyz
x,y,z
-x,-y,-z
-x+1/2,y+1/2,-z+1/2
x+1/2,-y+1/2,z+1/2

loop_
_atom_site_label
_atom_site_type_symbol
_atom_site_fract_x
_atom_site_fract_y
_atom_site_fract_z
_atom_site_U_iso_or_equiv
_atom_site_occupancy
_atom_site_adp_type
_atom_site_refinement_flags_posn
_atom_site_refinement_flags_adp
_atom_site_refinement_flags_occupancy
_atom_site_disorder_assembly
_atom_site_disorder_group
_oxford_atom_site_special_shape
_atom_site_attached_hydrogens
O11 O 0.41464(17) 0.4924(3) 0.45499(6) 0.0347 1.0000 Uani . . . . . . .
O13 O 0.64377(19) 0.9366(2) 0.45557(6) 0.0386 1.0000 Uani . . . . . . .
O17 O 0.52765(18) 0.9826(2) 0.33099(6) 0.0355 1.0000 Uani . . . . . . .
O18 O 0.71344(19) 1.0081(2) 0.36247(6) 0.0366 1.0000 Uani . . . . . . .
N11 N 0.5071(2) 0.7367(3) 0.45583(7) 0.0277 1.0000 Uani . . . . . . .
N15 N 0.60640(18) 0.7784(2) 0.36852(6) 0.0214 1.0000 Uani . . . . . . .
C1 C 0.8582(2) 0.6505(3) 0.32729(8) 0.0215 1.0000 Uani . . . . . . .
C2 C 0.9103(2) 0.6518(3) 0.29239(8) 0.0250 1.0000 Uani . . . . . . .
C3 C 0.8753(2) 0.5461(3) 0.26087(8) 0.0295 1.0000 Uani . . . . . . .
C4 C 0.7860(3) 0.4386(4) 0.26400(8) 0.0333 1.0000 Uani . . . . . . .
C5 C 0.7333(2) 0.4367(3) 0.29881(8) 0.0293 1.0000 Uani . . . . . . .
C6 C 0.7692(2) 0.5405(3) 0.33155(7) 0.0200 1.0000 Uani . . . . . . .
C7 C 0.7162(2) 0.5287(3) 0.36981(7) 0.0190 1.0000 Uani . . . . . . .
C8 C 0.6779(2) 0.3896(3) 0.38200(8) 0.0233 1.0000 Uani . . . . . . .
C9 C 0.6184(3) 0.3638(3) 0.41840(9) 0.0325 1.0000 Uani . . . . . . .
C10 C 0.6201(2) 0.5083(3) 0.44702(7) 0.0238 1.0000 Uani . . . . . . .
C11 C 0.5011(2) 0.5713(3) 0.45263(7) 0.0253 1.0000 Uani . . . . . . .
C12 C 0.4096(3) 0.8372(4) 0.46351(10) 0.0447 1.0000 Uani . . . . . . .
C13 C 0.6162(2) 0.7975(3) 0.45081(8) 0.0267 1.0000 Uani . . . . . . .
C14 C 0.6869(2) 0.6596(3) 0.43740(8) 0.0226 1.0000 Uani . . . . . . .
C15 C 0.7013(2) 0.6846(3) 0.39186(7) 0.0185 1.0000 Uani . . . . . . .
C16 C 0.4917(2) 0.7166(3) 0.35106(8) 0.0280 1.0000 Uani . . . . . . .
C17 C 0.4438(3) 0.8527(4) 0.32327(11) 0.0443 1.0000 Uani . . . . . . .
C18 C 0.6254(2) 0.9284(3) 0.35539(8) 0.0253 1.0000 Uani . . . . . . .
H11 H 0.8827 0.7247 0.3486 0.0257 1.0000 Uiso R . . . . . .
H21 H 0.9692 0.7252 0.2903 0.0310 1.0000 Uiso R . . . . . .
H31 H 0.9109 0.5467 0.2372 0.0362 1.0000 Uiso R . . . . . .
H41 H 0.7615 0.3661 0.2424 0.0400 1.0000 Uiso R . . . . . .
H51 H 0.6724 0.3637 0.3007 0.0354 1.0000 Uiso R . . . . . .
H81 H 0.6884 0.2957 0.3671 0.0274 1.0000 Uiso R . . . . . .
H91 H 0.6562 0.2732 0.4337 0.0404 1.0000 Uiso R . . . . . .
H92 H 0.5369 0.3371 0.4086 0.0404 1.0000 Uiso R . . . . . .
H101 H 0.6561 0.4725 0.4742 0.0279 1.0000 Uiso R . . . . . .
H121 H 0.3372 0.7875 0.4523 0.0706 1.0000 Uiso R . . . . . .
H122 H 0.4121 0.8506 0.4919 0.0706 1.0000 Uiso R . . . . . .
H123 H 0.4147 0.9399 0.4512 0.0710 1.0000 Uiso R . . . . . .
H141 H 0.7651 0.6609 0.4536 0.0270 1.0000 Uiso R . . . . . .
H151 H 0.7713 0.7510 0.3926 0.0225 1.0000 Uiso R . . . . . .
H161 H 0.4441 0.6975 0.3720 0.0340 1.0000 Uiso R . . . . . .
H162 H 0.4988 0.6202 0.3352 0.0331 1.0000 Uiso R . . . . . .
H171 H 0.3685 0.8881 0.3284 0.0535 1.0000 Uiso R . . . . . .
H172 H 0.4381 0.8195 0.2944 0.0542 1.0000 Uiso R . . . . . .
O111 O -0.09548(17) 0.4261(3) 0.45662(6) 0.0360 1.0000 Uani . . . . . . .
O113 O 0.14029(18) -0.0060(2) 0.44814(6) 0.0331 1.0000 Uani . . . . . . .
O117 O 0.0209(2) -0.0087(3) 0.32542(6) 0.0437 1.0000 Uani . . . . . . .
O118 O 0.2050(2) -0.0473(2) 0.35759(7) 0.0457 1.0000 Uani . . . . . . .
N111 N 0.00141(19) 0.1875(3) 0.45312(6) 0.0249 1.0000 Uani . . . . . . .
N115 N 0.10215(19) 0.1844(2) 0.36658(6) 0.0217 1.0000 Uani . . . . . . .
C101 C 0.3540(2) 0.3194(3) 0.32953(8) 0.0216 1.0000 Uani . . . . . . .
C102 C 0.4062(2) 0.3227(3) 0.29480(8) 0.0252 1.0000 Uani . . . . . . .
C103 C 0.3729(3) 0.4358(3) 0.26456(8) 0.0311 1.0000 Uani . . . . . . .
C104 C 0.2868(3) 0.5460(4) 0.26970(9) 0.0351 1.0000 Uani . . . . . . .
C105 C 0.2351(2) 0.5435(3) 0.30468(9) 0.0298 1.0000 Uani . . . . . . .
C106 C 0.2684(2) 0.4312(3) 0.33557(7) 0.0203 1.0000 Uani . . . . . . .
C107 C 0.2132(2) 0.4319(3) 0.37338(8) 0.0211 1.0000 Uani . . . . . . .
C108 C 0.1721(2) 0.5655(3) 0.38798(8) 0.0268 1.0000 Uani . . . . . . .
C109 C 0.1078(3) 0.5753(3) 0.42362(9) 0.0362 1.0000 Uani . . . . . . .
C110 C 0.1118(2) 0.4235(3) 0.45002(8) 0.0245 1.0000 Uani . . . . . . .
C111 C -0.0073(2) 0.3531(3) 0.45340(7) 0.0268 1.0000 Uani . . . . . . .
C112 C -0.0972(2) 0.0803(4) 0.45589(9) 0.0353 1.0000 Uani . . . . . . .
C113 C 0.1108(2) 0.1335(3) 0.44702(7) 0.0242 1.0000 Uani . . . . . . .
C114 C 0.1814(2) 0.2789(3) 0.43772(8) 0.0220 1.0000 Uani . . . . . . .
C115 C 0.1972(2) 0.2695(3) 0.39221(8) 0.0214 1.0000 Uani . . . . . . .
C116 C -0.0095(2) 0.2535(3) 0.34899(8) 0.0283 1.0000 Uani . . . . . . .
C117 C -0.0613(3) 0.1226(4) 0.32022(10) 0.0457 1.0000 Uani . . . . . . .
C118 C 0.1185(3) 0.0373(3) 0.35105(8) 0.0312 1.0000 Uani . . . . . . .
H1011 H 0.3782 0.2396 0.3497 0.0253 1.0000 Uiso R . . . . . .
H1021 H 0.4652 0.2480 0.2914 0.0308 1.0000 Uiso R . . . . . .
H1031 H 0.4085 0.4383 0.2410 0.0377 1.0000 Uiso R . . . . . .
H1041 H 0.2634 0.6236 0.2495 0.0420 1.0000 Uiso R . . . . . .
H1051 H 0.1762 0.6207 0.3076 0.0354 1.0000 Uiso R . . . . . .
H1081 H 0.1840 0.6640 0.3750 0.0322 1.0000 Uiso R . . . . . .
H1091 H 0.1395 0.6647 0.4409 0.0451 1.0000 Uiso R . . . . . .
H1092 H 0.0273 0.6014 0.4130 0.0449 1.0000 Uiso R . . . . . .
H1101 H 0.1446 0.4528 0.4777 0.0288 1.0000 Uiso R . . . . . .
H1121 H -0.1349 0.1124 0.4785 0.0535 1.0000 Uiso R . . . . . .
H1122 H -0.0684 -0.0295 0.4597 0.0540 1.0000 Uiso R . . . . . .
H1123 H -0.1528 0.0868 0.4310 0.0538 1.0000 Uiso R . . . . . .
H1141 H 0.2583 0.2764 0.4546 0.0266 1.0000 Uiso R . . . . . .
H1151 H 0.2665 0.2050 0.3915 0.0255 1.0000 Uiso R . . . . . .
H1161 H -0.0565 0.2761 0.3700 0.0335 1.0000 Uiso R . . . . . .
H1162 H 0.0005 0.3531 0.3347 0.0334 1.0000 Uiso R . . . . . .
H1171 H -0.1348 0.0862 0.3265 0.0552 1.0000 Uiso R . . . . . .
H1172 H -0.0689 0.1591 0.2918 0.0555 1.0000 Uiso R . . . . . .

loop_
_atom_site_aniso_label
_atom_site_aniso_U_11
_atom_site_aniso_U_22
_atom_site_aniso_U_33
_atom_site_aniso_U_23
_atom_site_aniso_U_13
_atom_site_aniso_U_12
O11 0.0259(11) 0.0481(13) 0.0312(10) -0.0005(9) 0.0085(8) -0.0109(9)
O13 0.0471(13) 0.0295(11) 0.0438(12) -0.0160(9) 0.0217(10) -0.0077(10)
O17 0.0448(13) 0.0263(10) 0.0367(11) 0.0100(9) 0.0103(10) 0.0100(9)
O18 0.0483(13) 0.0171(9) 0.0473(12) 0.0011(9) 0.0167(10) -0.0065(9)
N11 0.0258(12) 0.0333(13) 0.0264(12) -0.0061(10) 0.0115(9) 0.0013(10)
N15 0.0236(11) 0.0154(10) 0.0262(11) 0.0008(8) 0.0069(9) 0.0012(8)
C1 0.0206(13) 0.0166(12) 0.0277(13) -0.0015(10) 0.0050(10) 0.0024(10)
C2 0.0246(14) 0.0221(13) 0.0302(14) 0.0006(11) 0.0102(11) -0.0001(11)
C3 0.0353(16) 0.0303(15) 0.0255(13) -0.0030(11) 0.0129(12) -0.0002(12)
C4 0.0362(16) 0.0380(16) 0.0267(14) -0.0125(12) 0.0086(12) -0.0054(13)
C5 0.0255(14) 0.0308(15) 0.0330(15) -0.0080(12) 0.0089(11) -0.0080(12)
C6 0.0195(12) 0.0189(12) 0.0214(12) 0.0006(10) 0.0025(10) 0.0045(10)
C7 0.0172(12) 0.0186(12) 0.0207(12) -0.0009(10) 0.0019(9) 0.0030(10)
C8 0.0254(14) 0.0186(12) 0.0270(13) -0.0023(10) 0.0074(11) 0.0029(11)
C9 0.0391(17) 0.0222(14) 0.0396(16) 0.0033(12) 0.0170(13) -0.0035(12)
C10 0.0276(14) 0.0269(14) 0.0185(12) 0.0052(10) 0.0082(10) 0.0005(11)
C11 0.0251(14) 0.0388(16) 0.0125(11) 0.0022(11) 0.0045(10) -0.0033(12)
C12 0.0377(18) 0.050(2) 0.052(2) -0.0121(16) 0.0230(16) 0.0044(15)
C13 0.0312(15) 0.0300(15) 0.0200(13) -0.0034(11) 0.0076(11) -0.0014(12)
C14 0.0185(12) 0.0258(13) 0.0234(13) -0.0016(11) 0.0032(10) -0.0014(10)
C15 0.0181(12) 0.0176(12) 0.0207(12) 0.0001(9) 0.0055(10) -0.0013(10)
C16 0.0270(14) 0.0302(15) 0.0266(14) 0.0023(11) 0.0037(11) 0.0002(12)
C17 0.0333(17) 0.0380(18) 0.061(2) 0.0143(16) 0.0056(15) 0.0041(14)
C18 0.0354(15) 0.0185(13) 0.0251(13) -0.0009(10) 0.0145(12) 0.0047(12)
O111 0.0277(11) 0.0481(13) 0.0336(11) -0.0040(9) 0.0088(9) 0.0110(10)
O113 0.0397(12) 0.0265(11) 0.0361(11) 0.0093(9) 0.0150(9) 0.0018(9)
O117 0.0634(15) 0.0311(11) 0.0403(12) -0.0189(10) 0.0191(11) -0.0185(11)
O118 0.0654(16) 0.0194(10) 0.0600(15) 0.0011(10) 0.0335(13) 0.0091(11)
N111 0.0236(12) 0.0320(12) 0.0197(11) 0.0018(9) 0.0056(9) -0.0022(10)
N115 0.0286(12) 0.0144(10) 0.0241(11) -0.0026(8) 0.0102(9) -0.0005(9)
C101 0.0234(13) 0.0177(12) 0.0239(13) 0.0035(10) 0.0041(10) -0.0039(10)
C102 0.0257(14) 0.0215(13) 0.0297(14) -0.0030(11) 0.0085(11) -0.0019(11)
C103 0.0379(16) 0.0343(16) 0.0234(13) 0.0041(12) 0.0120(12) -0.0057(13)
C104 0.0351(16) 0.0364(16) 0.0337(15) 0.0150(13) 0.0051(13) 0.0013(13)
C105 0.0242(14) 0.0295(15) 0.0361(15) 0.0105(12) 0.0058(12) 0.0054(12)
C106 0.0171(12) 0.0195(12) 0.0244(13) 0.0008(10) 0.0035(10) -0.0039(10)
C107 0.0161(12) 0.0205(12) 0.0264(13) 0.0018(10) 0.0019(10) -0.0020(10)
C108 0.0244(14) 0.0211(13) 0.0356(15) 0.0042(11) 0.0071(12) -0.0018(11)
C109 0.0439(18) 0.0251(15) 0.0434(17) -0.0010(13) 0.0191(14) 0.0048(13)
C110 0.0250(14) 0.0271(14) 0.0215(12) -0.0071(11) 0.0040(11) 0.0004(11)
C111 0.0263(14) 0.0391(16) 0.0145(12) -0.0026(11) 0.0019(10) 0.0035(12)
C112 0.0265(15) 0.0480(19) 0.0328(15) 0.0060(14) 0.0088(12) -0.0070(13)
C113 0.0266(14) 0.0291(15) 0.0177(12) 0.0039(11) 0.0058(10) 0.0008(11)
C114 0.0182(13) 0.0240(13) 0.0241(13) 0.0012(10) 0.0040(10) -0.0018(10)
C115 0.0191(12) 0.0191(12) 0.0276(13) 0.0015(10) 0.0085(10) 0.0022(10)
C116 0.0294(15) 0.0297(15) 0.0245(14) -0.0026(11) -0.0005(11) -0.0014(12)
C117 0.046(2) 0.047(2) 0.0454(19) -0.0166(16) 0.0120(15) -0.0165(16)
C118 0.0490(18) 0.0191(13) 0.0315(15) 0.0015(11) 0.0247(14) -0.0043(13)

loop_
_atom_type_symbol
_atom_type_scat_dispersion_real
_atom_type_scat_dispersion_imag
_atom_type_scat_Cromer_Mann_a1
_atom_type_scat_Cromer_Mann_b1
_atom_type_scat_Cromer_Mann_a2
_atom_type_scat_Cromer_Mann_b2
_atom_type_scat_Cromer_Mann_a3
_atom_type_scat_Cromer_Mann_b3
_atom_type_scat_Cromer_Mann_a4
_atom_type_scat_Cromer_Mann_b4
_atom_type_scat_Cromer_Mann_c
_atom_type_scat_source
C 0.0033 0.0016 2.3100 20.8439 1.0200 10.2075 1.5886 0.5687 0.8650 51.6512 0.2156 'International Tables Vol C 4.2.6.8 and 6.1.1.4'
H 0.0000 0.0000 0.4930 10.5109 0.3229 26.1257 0.1402 3.1424 0.0408 57.7998 0.0030 'International Tables Vol C 4.2.6.8 and 6.1.1.4'
N 0.0061 0.0033 12.2126 0.0057 3.1322 9.8933 2.0125 28.9975 1.1663 0.5826 -11.5290 'International Tables Vol C 4.2.6.8 and 6.1.1.4'
O 0.0106 0.0060 3.0485 13.2771 2.2868 5.7011 1.5463 0.3239 0.8670 32.9089 0.2508 'International Tables Vol C 4.2.6.8 and 6.1.1.4'

loop_
_geom_angle_atom_site_label_1
_geom_angle_site_symmetry_1
_geom_angle_atom_site_label_2
_geom_angle_site_symmetry_2
_geom_angle_atom_site_label_3
_geom_angle_site_symmetry_3
_geom_angle
_geom_angle_publ_flag
C17 . O17 . C18 . 109.4(2) yes
C11 . N11 . C12 . 123.5(2) yes
C11 . N11 . C13 . 112.8(2) yes
C12 . N11 . C13 . 123.7(2) yes
C15 . N15 . C16 . 125.8(2) yes
C15 . N15 . C18 . 120.9(2) yes
C16 . N15 . C18 . 112.5(2) yes
C2 . C1 . C6 . 120.9(2) yes
C2 . C1 . H11 . 120.0 no
C6 . C1 . H11 . 119.1 no
C1 . C2 . C3 . 120.8(2) yes
C1 . C2 . H21 . 119.3 no
C3 . C2 . H21 . 119.8 no
C2 . C3 . C4 . 119.3(2) yes
C2 . C3 . H31 . 120.8 no
C4 . C3 . H31 . 119.8 no
C3 . C4 . C5 . 120.2(3) yes
C3 . C4 . H41 . 119.7 no
C5 . C4 . H41 . 120.2 no
C4 . C5 . C6 . 121.5(2) yes
C4 . C5 . H51 . 119.8 no
C6 . C5 . H51 . 118.7 no
C1 . C6 . C5 . 117.2(2) yes
C1 . C6 . C7 . 122.4(2) yes
C5 . C6 . C7 . 120.4(2) yes
C6 . C7 . C8 . 121.2(2) yes
C6 . C7 . C15 . 116.6(2) yes
C8 . C7 . C15 . 122.1(2) yes
C7 . C8 . C9 . 126.2(2) yes
C7 . C8 . H81 . 119.0 no
C9 . C8 . H81 . 114.8 no
C8 . C9 . C10 . 115.2(2) yes
C8 . C9 . H91 . 107.6 no
C10 . C9 . H91 . 108.9 no
C8 . C9 . H92 . 108.1 no
C10 . C9 . H92 . 107.5 no
H91 . C9 . H92 . 109.3 no
C9 . C10 . C11 . 115.2(2) yes
C9 . C10 . C14 . 118.1(2) yes
C11 . C10 . C14 . 104.0(2) yes
C9 . C10 . H101 . 107.2 no
C11 . C10 . H101 . 104.9 no
C14 . C10 . H101 . 106.5 no
C10 . C11 . N11 . 108.5(2) yes
C10 . C11 . O11 . 126.9(3) yes
N11 . C11 . O11 . 124.5(3) yes
N11 . C12 . H121 . 110.0 no
N11 . C12 . H122 . 109.8 no
H121 . C12 . H122 . 109.0 no
N11 . C12 . H123 . 109.7 no
H121 . C12 . H123 . 109.2 no
H122 . C12 . H123 . 109.0 no
N11 . C13 . O13 . 124.0(3) yes
N11 . C13 . C14 . 107.6(2) yes
O13 . C13 . C14 . 128.3(3) yes
C10 . C14 . C13 . 104.2(2) yes
C10 . C14 . C15 . 116.4(2) yes
C13 . C14 . C15 . 109.2(2) yes
C10 . C14 . H141 . 110.4 no
C13 . C14 . H141 . 109.1 no
C15 . C14 . H141 . 107.4 no
C14 . C15 . C7 . 113.1(2) yes
C14 . C15 . N15 . 113.32(19) yes
C7 . C15 . N15 . 109.51(19) yes
C14 . C15 . H151 . 105.4 no
C7 . C15 . H151 . 109.8 no
N15 . C15 . H151 . 105.3 no
N15 . C16 . C17 . 101.8(2) yes
N15 . C16 . H161 . 111.2 no
C17 . C16 . H161 . 111.4 no
N15 . C16 . H162 . 110.9 no
C17 . C16 . H162 . 110.0 no
H161 . C16 . H162 . 111.2 no
C16 . C17 . O17 . 106.1(2) yes
C16 . C17 . H171 . 112.3 no
O17 . C17 . H171 . 110.2 no
C16 . C17 . H172 . 110.2 no
O17 . C17 . H172 . 108.7 no
H171 . C17 . H172 . 109.3 no
O17 . C18 . N15 . 109.5(2) yes
O17 . C18 . O18 . 122.3(2) yes
N15 . C18 . O18 . 128.2(3) yes
C117 . O117 . C118 . 109.4(2) yes
C111 . N111 . C112 . 123.2(2) yes
C111 . N111 . C113 . 113.1(2) yes
C112 . N111 . C113 . 123.6(2) yes
C115 . N115 . C116 . 125.8(2) yes
C115 . N115 . C118 . 121.3(2) yes
C116 . N115 . C118 . 112.0(2) yes
C102 . C101 . C106 . 121.4(2) yes
C102 . C101 . H1011 . 118.7 no
C106 . C101 . H1011 . 119.9 no
C101 . C102 . C103 . 120.5(2) yes
C101 . C102 . H1021 . 120.4 no
C103 . C102 . H1021 . 119.0 no
C102 . C103 . C104 . 118.9(2) yes
C102 . C103 . H1031 . 120.6 no
C104 . C103 . H1031 . 120.5 no
C103 . C104 . C105 . 120.6(3) yes
C103 . C104 . H1041 . 120.0 no
C105 . C104 . H1041 . 119.4 no
C104 . C105 . C106 . 121.1(3) yes
C104 . C105 . H1051 . 119.1 no
C106 . C105 . H1051 . 119.8 no
C101 . C106 . C105 . 117.5(2) yes
C101 . C106 . C107 . 122.1(2) yes
C105 . C106 . C107 . 120.5(2) yes
C106 . C107 . C108 . 122.3(2) yes
C106 . C107 . C115 . 116.1(2) yes
C108 . C107 . C115 . 121.4(2) yes
C107 . C108 . C109 . 125.8(2) yes
C107 . C108 . H1081 . 118.1 no
C109 . C108 . H1081 . 116.1 no
C108 . C109 . C110 . 115.7(2) yes
C108 . C109 . H1091 . 108.4 no
C110 . C109 . H1091 . 108.5 no
C108 . C109 . H1092 . 107.3 no
C110 . C109 . H1092 . 109.4 no
H1091 . C109 . H1092 . 107.3 no
C109 . C110 . C111 . 114.4(2) yes
C109 . C110 . C114 . 117.5(2) yes
C111 . C110 . C114 . 103.9(2) yes
C109 . C110 . H1101 . 107.9 no
C111 . C110 . H1101 . 104.7 no
C114 . C110 . H1101 . 107.7 no
C110 . C111 . N111 . 108.4(2) yes
C110 . C111 . O111 . 127.2(3) yes
N111 . C111 . O111 . 124.4(3) yes
N111 . C112 . H1121 . 109.6 no
N111 . C112 . H1122 . 108.8 no
H1121 . C112 . H1122 . 110.3 no
N111 . C112 . H1123 . 109.6 no
H1121 . C112 . H1123 . 109.1 no
H1122 . C112 . H1123 . 109.4 no
N111 . C113 . O113 . 124.5(2) yes
N111 . C113 . C114 . 107.9(2) yes
O113 . C113 . C114 . 127.6(2) yes
C110 . C114 . C113 . 104.2(2) yes
C110 . C114 . C115 . 116.4(2) yes
C113 . C114 . C115 . 107.9(2) yes
C110 . C114 . H1141 . 109.5 no
C113 . C114 . H1141 . 109.9 no
C115 . C114 . H1141 . 108.7 no
C114 . C115 . C107 . 113.5(2) yes
C114 . C115 . N115 . 113.31(19) yes
C107 . C115 . N115 . 108.8(2) yes
C114 . C115 . H1151 . 106.1 no
C107 . C115 . H1151 . 109.1 no
N115 . C115 . H1151 . 105.7 no
N115 . C116 . C117 . 102.1(2) yes
N115 . C116 . H1161 . 110.8 no
C117 . C116 . H1161 . 112.4 no
N115 . C116 . H1162 . 111.5 no
C117 . C116 . H1162 . 111.9 no
H1161 . C116 . H1162 . 108.1 no
C116 . C117 . O117 . 106.2(3) yes
C116 . C117 . H1171 . 111.6 no
O117 . C117 . H1171 . 109.2 no
C116 . C117 . H1172 . 110.6 no
O117 . C117 . H1172 . 107.9 no
H1171 . C117 . H1172 . 111.1 no
O117 . C118 . N115 . 109.8(3) yes
O117 . C118 . O118 . 122.1(3) yes
N115 . C118 . O118 . 128.0(3) yes

loop_
_geom_bond_atom_site_label_1
_geom_bond_site_symmetry_1
_geom_bond_atom_site_label_2
_geom_bond_site_symmetry_2
_geom_bond_distance
_geom_bond_publ_flag
O11 . C11 . 1.210(3) yes
O13 . C13 . 1.201(3) yes
O17 . C17 . 1.447(4) yes
O17 . C18 . 1.360(3) yes
O18 . C18 . 1.207(3) yes
N11 . C11 . 1.377(4) yes
N11 . C12 . 1.458(4) yes
N11 . C13 . 1.395(3) yes
N15 . C15 . 1.464(3) yes
N15 . C16 . 1.456(3) yes
N15 . C18 . 1.348(3) yes
C1 . C2 . 1.386(3) yes
C1 . C6 . 1.401(3) yes
C1 . H11 . 0.946 no
C2 . C3 . 1.375(4) yes
C2 . H21 . 0.925 no
C3 . C4 . 1.382(4) yes
C3 . H31 . 0.942 no
C4 . C5 . 1.387(4) yes
C4 . H41 . 0.943 no
C5 . C6 . 1.396(4) yes
C5 . H51 . 0.939 no
C6 . C7 . 1.496(3) yes
C7 . C8 . 1.322(3) yes
C7 . C15 . 1.509(3) yes
C8 . C9 . 1.495(4) yes
C8 . H81 . 0.940 no
C9 . C10 . 1.526(4) yes
C9 . H91 . 0.971 no
C9 . H92 . 0.975 no
C10 . C11 . 1.513(4) yes
C10 . C14 . 1.534(3) yes
C10 . H101 . 0.977 no
C12 . H121 . 0.956 no
C12 . H122 . 0.942 no
C12 . H123 . 0.950 no
C13 . C14 . 1.514(4) yes
C14 . C15 . 1.558(3) yes
C14 . H141 . 0.979 no
C15 . H151 . 0.978 no
C16 . C17 . 1.507(4) yes
C16 . H161 . 0.966 no
C16 . H162 . 0.967 no
C17 . H171 . 0.961 no
C17 . H172 . 0.988 no
O111 . C111 . 1.207(3) yes
O113 . C113 . 1.206(3) yes
O117 . C117 . 1.440(4) yes
O117 . C118 . 1.357(4) yes
O118 . C118 . 1.214(4) yes
N111 . C111 . 1.378(4) yes
N111 . C112 . 1.462(3) yes
N111 . C113 . 1.388(3) yes
N115 . C115 . 1.462(3) yes
N115 . C116 . 1.451(3) yes
N115 . C118 . 1.350(3) yes
C101 . C102 . 1.381(3) yes
C101 . C106 . 1.395(3) yes
C101 . H1011 . 0.951 no
C102 . C103 . 1.382(4) yes
C102 . H1021 . 0.942 no
C103 . C104 . 1.383(4) yes
C103 . H1031 . 0.939 no
C104 . C105 . 1.386(4) yes
C104 . H1041 . 0.938 no
C105 . C106 . 1.393(4) yes
C105 . H1051 . 0.951 no
C106 . C107 . 1.493(3) yes
C107 . C108 . 1.328(4) yes
C107 . C115 . 1.509(3) yes
C108 . C109 . 1.494(4) yes
C108 . H1081 . 0.943 no
C109 . C110 . 1.530(4) yes
C109 . H1091 . 0.972 no
C109 . H1092 . 0.968 no
C110 . C111 . 1.519(4) yes
C110 . C114 . 1.536(3) yes
C110 . H1101 . 0.966 no
C112 . H1121 . 0.962 no
C112 . H1122 . 0.972 no
C112 . H1123 . 0.963 no
C113 . C114 . 1.516(3) yes
C114 . C115 . 1.549(3) yes
C114 . H1141 . 0.975 no
C115 . H1151 . 0.969 no
C116 . C117 . 1.506(4) yes
C116 . H1161 . 0.967 no
C116 . H1162 . 0.968 no
C117 . H1171 . 0.957 no
C117 . H1172 . 0.979 no
